data_4029531
loop_
_publ_author_name
'Cheng, Yannan'
'Peng, Qian'
'Fan, Weigang'
'Li, Pixu'

_publ_section_title
;
 Room-temperature ligand-free pd/c-catalyzed C-s bond formation: synthesis
 of 2-substituted benzothiazoles.
;
_journal_issue 12
_journal_name_full 'The Journal of organic chemistry'
_journal_page_first 5812
_journal_page_last 5819
_journal_paper_doi 10.1021/jo5002752
_journal_volume 79
_journal_year 2014
_chemical_formula_sum 'C14 H10 F N O S'
_chemical_formula_weight 259.29
_chemical_name_systematic
; 
 ? 
;
_space_group_IT_number 2
_symmetry_cell_setting triclinic
_symmetry_space_group_name_Hall '-P 1'
_symmetry_space_group_name_H-M 'P -1'
_atom_sites_solution_hydrogens geom
_atom_sites_solution_primary direct
_atom_sites_solution_secondary difmap
_audit_creation_method SHELXL-97
_cell_angle_alpha 96.72(4)
_cell_angle_beta 100.31(2)
_cell_angle_gamma 108.79(6)
_cell_formula_units_Z 2
_cell_length_a 7.124(15)
_cell_length_b 7.495(16)
_cell_length_c 11.828(18)
_cell_measurement_reflns_used 1502
_cell_measurement_temperature 293(2)
_cell_measurement_theta_max 25.3
_cell_measurement_theta_min 3.1
_cell_volume 578(2)
_computing_cell_refinement 'Bruker XSCANS'
_computing_data_collection 'Bruker XSCANS'
_computing_data_reduction 'Bruker SHELXTL'
_computing_molecular_graphics 'Bruker SHELXTL'
_computing_publication_material 'Bruker SHELXTL'
_computing_structure_refinement 'SHELXL-97 (Sheldrick, 1997)'
_computing_structure_solution 'SHELXS-97 (Sheldrick, 1990)'
_diffrn_ambient_temperature 293(2)
_diffrn_measured_fraction_theta_full 0.971
_diffrn_measured_fraction_theta_max 0.971
_diffrn_measurement_device_type 'Bruker P4'
_diffrn_measurement_method '\w scans'
_diffrn_radiation_monochromator graphite
_diffrn_radiation_source 'fine-focus sealed tube'
_diffrn_radiation_type MoK\a
_diffrn_radiation_wavelength 0.71070
_diffrn_reflns_av_R_equivalents 0.0458
_diffrn_reflns_av_sigmaI/netI 0.0710
_diffrn_reflns_limit_h_max 8
_diffrn_reflns_limit_h_min -8
_diffrn_reflns_limit_k_max 9
_diffrn_reflns_limit_k_min -8
_diffrn_reflns_limit_l_max 14
_diffrn_reflns_limit_l_min -14
_diffrn_reflns_number 5019
_diffrn_reflns_theta_full 25.35
_diffrn_reflns_theta_max 25.35
_diffrn_reflns_theta_min 3.10
_exptl_absorpt_coefficient_mu 0.278
_exptl_absorpt_correction_T_max 0.9465
_exptl_absorpt_correction_T_min 0.8736
_exptl_absorpt_correction_type none
_exptl_crystal_colour COLORLESS
_exptl_crystal_density_diffrn 1.490
_exptl_crystal_density_method 'not measured'
_exptl_crystal_description BLOCK
_exptl_crystal_F_000 268
_exptl_crystal_size_max 0.50
_exptl_crystal_size_mid 0.40
_exptl_crystal_size_min 0.20
_refine_diff_density_max 0.013
_refine_diff_density_min -0.005
_refine_diff_density_rms 0.001
_refine_ls_extinction_method none
_refine_ls_goodness_of_fit_ref 1.078
_refine_ls_hydrogen_treatment mixed
_refine_ls_matrix_type full
_refine_ls_number_parameters 167
_refine_ls_number_reflns 2060
_refine_ls_number_restraints 0
_refine_ls_restrained_S_all 1.078
_refine_ls_R_factor_all 0.1158
_refine_ls_R_factor_gt 0.0867
_refine_ls_shift/su_max 0.042
_refine_ls_shift/su_mean 0.001
_refine_ls_structure_factor_coef Fsqd
_refine_ls_weighting_details 'calc w=1/[\s^2^(Fo^2^)+(0.1790P)^2^+0.0000P] where P=(Fo^2^+2Fc^2^)/3'
_refine_ls_weighting_scheme calc
_refine_ls_wR_factor_gt 0.2374
_refine_ls_wR_factor_ref 0.2804
_reflns_number_gt 1367
_reflns_number_total 2060
_reflns_threshold_expression >2sigma(I)
_cod_data_source_file jo5002752_si_002.cif
_cod_data_source_block m20140520a1
_cod_depositor_comments 'Adding full bibliography for 4029531.cif.'
_cod_original_cell_volume 577.8(19)
_cod_original_sg_symbol_H-M P-1
_cod_database_code 4029531

loop_
_symmetry_equiv_pos_as_xyz
'x, y, z'
'-x, -y, -z'

loop_
_atom_site_label
_atom_site_type_symbol
_atom_site_fract_x
_atom_site_fract_y
_atom_site_fract_z
_atom_site_U_iso_or_equiv
_atom_site_adp_type
_atom_site_occupancy
_atom_site_symmetry_multiplicity
_atom_site_calc_flag
_atom_site_refinement_flags
S1 S 0.30056(16) 0.81676(17) 0.02721(10) 0.0783(17) Uani 1 1 d .
F1 F 0.7909(4) 1.1783(4) 0.4205(2) 0.0942(18) Uani 1 1 d .
O1 O -0.5774(5) 0.3846(5) -0.3590(3) 0.0818(18) Uani 1 1 d .
N1 N 0.0267(6) 0.8667(5) 0.1331(3) 0.0738(18) Uani 1 1 d .
C1 C -0.7875(7) 0.3586(8) -0.3580(5) 0.087(2) Uani 1 1 d .
H1A H -0.8232 0.2977 -0.2940 0.131 Uiso 1 1 calc R
H1B H -0.8746 0.2796 -0.4303 0.131 Uiso 1 1 calc R
H1C H -0.8039 0.4813 -0.3491 0.131 Uiso 1 1 calc R
C3 C -0.4336(7) 0.4847(6) -0.2607(4) 0.0748(19) Uani 1 1 d .
C4 C -0.2340(7) 0.5074(6) -0.2648(4) 0.0762(19) Uani 1 1 d .
H4 H -0.2059 0.4559 -0.3325 0.091 Uiso 1 1 calc R
C6 C -0.0792(7) 0.6045(7) -0.1701(4) 0.081(2) Uani 1 1 d .
H6 H 0.0536 0.6171 -0.1739 0.097 Uiso 1 1 calc R
C7 C -0.1152(7) 0.6857(6) -0.0677(4) 0.0718(19) Uani 1 1 d .
C8 C -0.3164(7) 0.6616(6) -0.0650(4) 0.0708(19) Uani 1 1 d .
H8 H -0.3444 0.7136 0.0025 0.085 Uiso 1 1 calc R
C9 C -0.4759(7) 0.5618(6) -0.1605(4) 0.076(2) Uani 1 1 d .
H9 H -0.6094 0.5471 -0.1572 0.092 Uiso 1 1 calc R
C12 C 0.0486(7) 0.7912(6) 0.0344(4) 0.0699(19) Uani 1 1 d .
C14 C 0.2145(7) 0.9524(6) 0.2116(4) 0.0736(19) Uani 1 1 d .
C15 C 0.3824(7) 0.9378(7) 0.1706(4) 0.077(2) Uani 1 1 d .
C17 C 0.5795(7) 1.0110(6) 0.2387(4) 0.078(2) Uani 1 1 d .
H17 H 0.6898 0.9986 0.2111 0.094 Uiso 1 1 calc R
C20 C 0.6004(7) 1.1035(7) 0.3507(4) 0.083(2) Uani 1 1 d .
C21 C 0.4413(7) 1.1261(7) 0.3952(4) 0.081(2) Uani 1 1 d .
H21 H 0.4645 1.1919 0.4710 0.098 Uiso 1 1 calc R
C22 C 0.2454(7) 1.0480(6) 0.3241(4) 0.0776(19) Uani 1 1 d .
H22 H 0.1356 1.0603 0.3523 0.093 Uiso 1 1 calc R

loop_
_atom_site_aniso_label
_atom_site_aniso_U_11
_atom_site_aniso_U_22
_atom_site_aniso_U_33
_atom_site_aniso_U_23
_atom_site_aniso_U_13
_atom_site_aniso_U_12
S1 0.0587(17) 0.0949(18) 0.0800(18) 0.0089(7) 0.0130(6) 0.0294(8)
F1 0.072(2) 0.117(3) 0.082(2) 0.0125(15) 0.0011(14) 0.0293(16)
O1 0.062(2) 0.097(3) 0.077(3) 0.0026(16) 0.0062(15) 0.0258(16)
N1 0.063(3) 0.083(3) 0.077(3) 0.0144(18) 0.0169(17) 0.0280(18)
C1 0.060(3) 0.110(4) 0.082(3) 0.002(2) 0.004(2) 0.029(2)
C3 0.065(3) 0.086(3) 0.071(3) 0.011(2) 0.012(2) 0.027(2)
C4 0.069(3) 0.088(3) 0.072(3) 0.008(2) 0.014(2) 0.031(2)
C6 0.063(3) 0.093(3) 0.084(3) 0.010(2) 0.015(2) 0.028(2)
C7 0.066(3) 0.077(3) 0.072(3) 0.013(2) 0.012(2) 0.027(2)
C8 0.067(3) 0.077(3) 0.071(3) 0.0145(19) 0.0110(19) 0.030(2)
C9 0.062(3) 0.085(3) 0.082(3) 0.016(2) 0.013(2) 0.027(2)
C12 0.062(3) 0.080(3) 0.072(3) 0.014(2) 0.015(2) 0.031(2)
C14 0.066(3) 0.080(3) 0.075(3) 0.016(2) 0.012(2) 0.027(2)
C15 0.063(3) 0.087(3) 0.084(3) 0.020(2) 0.016(2) 0.030(2)
C17 0.063(3) 0.087(3) 0.086(3) 0.021(2) 0.015(2) 0.029(2)
C20 0.063(3) 0.094(3) 0.083(3) 0.021(2) 0.004(2) 0.020(2)
C21 0.073(3) 0.094(3) 0.070(3) 0.009(2) 0.012(2) 0.023(2)
C22 0.069(3) 0.083(3) 0.081(3) 0.020(2) 0.017(2) 0.026(2)

loop_
_atom_type_symbol
_atom_type_description
_atom_type_scat_dispersion_real
_atom_type_scat_dispersion_imag
_atom_type_scat_source
C C 0.0033 0.0016 'International Tables Vol C Tables 4.2.6.8 and 6.1.1.4'
H H 0.0000 0.0000 'International Tables Vol C Tables 4.2.6.8 and 6.1.1.4'
N N 0.0061 0.0033 'International Tables Vol C Tables 4.2.6.8 and 6.1.1.4'
O O 0.0106 0.0060 'International Tables Vol C Tables 4.2.6.8 and 6.1.1.4'
F F 0.0171 0.0103 'International Tables Vol C Tables 4.2.6.8 and 6.1.1.4'
S S 0.1246 0.1234 'International Tables Vol C Tables 4.2.6.8 and 6.1.1.4'

loop_
_geom_angle_atom_site_label_1
_geom_angle_atom_site_label_2
_geom_angle_atom_site_label_3
_geom_angle
C15 S1 C12 89.1(2)
C3 O1 C1 117.4(4)
C12 N1 C14 110.4(4)
O1 C1 H1A 109.5
O1 C1 H1B 109.5
H1A C1 H1B 109.5
O1 C1 H1C 109.5
H1A C1 H1C 109.5
H1B C1 H1C 109.5
O1 C3 C9 124.0(4)
O1 C3 C4 115.9(4)
C9 C3 C4 120.0(4)
C6 C4 C3 120.3(5)
C6 C4 H4 119.9
C3 C4 H4 119.9
C4 C6 C7 121.5(5)
C4 C6 H6 119.3
C7 C6 H6 119.3
C8 C7 C6 117.5(4)
C8 C7 C12 120.1(4)
C6 C7 C12 122.3(4)
C9 C8 C7 121.6(5)
C9 C8 H8 119.2
C7 C8 H8 119.2
C3 C9 C8 119.0(4)
C3 C9 H9 120.5
C8 C9 H9 120.5
N1 C12 C7 125.9(4)
N1 C12 S1 115.6(3)
C7 C12 S1 118.5(4)
C22 C14 N1 125.2(4)
C22 C14 C15 119.0(4)
N1 C14 C15 115.8(4)
C17 C15 C14 123.1(5)
C17 C15 S1 127.8(4)
C14 C15 S1 109.1(4)
C20 C17 C15 115.1(5)
C20 C17 H17 122.4
C15 C17 H17 122.4
F1 C20 C17 117.2(5)
F1 C20 C21 118.3(5)
C17 C20 C21 124.4(4)
C20 C21 C22 118.4(5)
C20 C21 H21 120.8
C22 C21 H21 120.8
C14 C22 C21 119.9(5)
C14 C22 H22 120.1
C21 C22 H22 120.1

loop_
_geom_bond_atom_site_label_1
_geom_bond_atom_site_label_2
_geom_bond_distance
S1 C15 1.727(6)
S1 C12 1.762(6)
F1 C20 1.356(6)
O1 C3 1.356(6)
O1 C1 1.448(6)
N1 C12 1.293(6)
N1 C14 1.388(6)
C1 H1A 0.9600
C1 H1B 0.9600
C1 H1C 0.9600
C3 C9 1.381(7)
C3 C4 1.387(7)
C4 C6 1.360(7)
C4 H4 0.9300
C6 C7 1.394(7)
C6 H6 0.9300
C7 C8 1.392(7)
C7 C12 1.457(6)
C8 C9 1.386(6)
C8 H8 0.9300
C9 H9 0.9300
C14 C22 1.379(7)
C14 C15 1.399(7)
C15 C17 1.385(7)
C17 C20 1.380(7)
C17 H17 0.9300
C20 C21 1.381(8)
C21 C22 1.391(7)
C21 H21 0.9300
C22 H22 0.9300

loop_
_geom_torsion_atom_site_label_1
_geom_torsion_atom_site_label_2
_geom_torsion_atom_site_label_3
_geom_torsion_atom_site_label_4
_geom_torsion
C1 O1 C3 C9 0.3(7)
C1 O1 C3 C4 -179.8(4)
O1 C3 C4 C6 -179.5(4)
C9 C3 C4 C6 0.4(7)
C3 C4 C6 C7 -0.8(7)
C4 C6 C7 C8 0.9(7)
C4 C6 C7 C12 -179.7(4)
C6 C7 C8 C9 -0.5(6)
C12 C7 C8 C9 -179.9(4)
O1 C3 C9 C8 179.9(3)
C4 C3 C9 C8 0.1(7)
C7 C8 C9 C3 0.0(7)
C14 N1 C12 C7 178.7(4)
C14 N1 C12 S1 0.0(5)
C8 C7 C12 N1 1.0(7)
C6 C7 C12 N1 -178.4(4)
C8 C7 C12 S1 179.6(3)
C6 C7 C12 S1 0.2(6)
C15 S1 C12 N1 0.7(3)
C15 S1 C12 C7 -178.1(3)
C12 N1 C14 C22 179.1(4)
C12 N1 C14 C15 -0.9(6)
C22 C14 C15 C17 1.7(7)
N1 C14 C15 C17 -178.3(4)
C22 C14 C15 S1 -178.7(3)
N1 C14 C15 S1 1.4(5)
C12 S1 C15 C17 178.5(4)
C12 S1 C15 C14 -1.1(3)
C14 C15 C17 C20 -1.1(7)
S1 C15 C17 C20 179.3(3)
C15 C17 C20 F1 -179.7(4)
C15 C17 C20 C21 -0.4(7)
F1 C20 C21 C22 -179.4(4)
C17 C20 C21 C22 1.2(8)
N1 C14 C22 C21 179.2(4)
C15 C14 C22 C21 -0.8(7)
C20 C21 C22 C14 -0.6(7)
